data_2106834
loop_
_publ_author_name
'Batchelor, R.'
'Birchall, T.'

_publ_section_title
;
 Structure of Cuprous Iodide, Polytype 12R
;
_journal_name_full 'Acta Crystallographica B (24,1968-38,1982)'
_journal_page_first 1260
_journal_page_last 1263
_journal_volume 38
_journal_year 1982
_chemical_formula_sum 'Cu I'
_space_group_IT_number 166
_symmetry_space_group_name_Hall '-R 3 2"'
_symmetry_space_group_name_H-M 'R -3 m :H'
_cell_angle_alpha 90
_cell_angle_beta 90
_cell_angle_gamma 120
_cell_formula_units_Z 12
_cell_length_a 4.265
_cell_length_b 4.265
_cell_length_c 41.96
_cell_volume 661.004
_citation_journal_id_ASTM ACBCAR
_cod_data_source_file Batchelor_ACBCAR_1982_1721.cif
_cod_data_source_block Cu1I1
_cod_original_cell_volume 661.0041
_cod_original_formula_sum 'Cu1 I1'
_cod_database_code 2106834

loop_
_symmetry_equiv_pos_as_xyz
x,y,z
-y,x-y,z
-x+y,-x,z
y,x,-z
-x,-x+y,-z
x-y,-y,-z
-x,-y,-z
y,-x+y,-z
x-y,x,-z
-y,-x,z
x,x-y,z
-x+y,y,z
x+2/3,y+1/3,z+1/3
-y+2/3,x-y+1/3,z+1/3
-x+y+2/3,-x+1/3,z+1/3
y+2/3,x+1/3,-z+1/3
-x+2/3,-x+y+1/3,-z+1/3
x-y+2/3,-y+1/3,-z+1/3
-x+2/3,-y+1/3,-z+1/3
y+2/3,-x+y+1/3,-z+1/3
x-y+2/3,x+1/3,-z+1/3
-y+2/3,-x+1/3,z+1/3
x+2/3,x-y+1/3,z+1/3
-x+y+2/3,y+1/3,z+1/3
x+1/3,y+2/3,z+2/3
-y+1/3,x-y+2/3,z+2/3
-x+y+1/3,-x+2/3,z+2/3
y+1/3,x+2/3,-z+2/3
-x+1/3,-x+y+2/3,-z+2/3
x-y+1/3,-y+2/3,-z+2/3
-x+1/3,-y+2/3,-z+2/3
y+1/3,-x+y+2/3,-z+2/3
x-y+1/3,x+2/3,-z+2/3
-y+1/3,-x+2/3,z+2/3
x+1/3,x-y+2/3,z+2/3
-x+y+1/3,y+2/3,z+2/3

loop_
_atom_site_label
_atom_site_type_symbol
_atom_site_fract_x
_atom_site_fract_y
_atom_site_fract_z
_atom_site_occupancy
_atom_site_U_iso_or_equiv
I2 I-1 0 0 0.37509 1 0.0
Cu4 Cu+1 0 0 0.4375 0.5 0.0
Cu2 Cu+1 0 0 0.1461 0.5 0.0
Cu1 Cu+1 0 0 0.3129 0.5 0.0
Cu3 Cu+1 0 0 0.2703 0.5 0.0
I1 I-1 0 0 0.20824 1 0.0
